data_7038288
loop_
_publ_author_name
'Song, Chengling'
'Ling, Yajing'
'Jin, Liting'
'Zhang, Mingxing'
'Chen, De-Li'
'He, Yabing'

_publ_section_title
;
 CO2 adsorption of three isostructural metal-organic frameworks depending
 on the incorporated highly polarized heterocyclic moieties.
;
_journal_issue 1
_journal_name_full 'Dalton transactions (Cambridge, England : 2003)'
_journal_page_first 190
_journal_page_last 197
_journal_paper_doi 10.1039/c5dt02845k
_journal_volume 45
_journal_year 2015
_chemical_formula_sum 'C22 H8 Cu2 N2 O10 Se'
_chemical_formula_weight 666.36
_chemical_name_systematic
; 
 ? 
;
_space_group_IT_number 166
_symmetry_cell_setting trigonal
_symmetry_space_group_name_Hall '-R 3 2"'
_symmetry_space_group_name_H-M 'R -3 m :H'
_atom_sites_solution_hydrogens geom
_atom_sites_solution_primary direct
_atom_sites_solution_secondary difmap
_audit_creation_method SHELXL-97
_audit_update_record
;
2015-07-18 deposited with the CCDC.
2015-11-10 downloaded from the CCDC.
;
_cell_angle_alpha 90.00
_cell_angle_beta 90.00
_cell_angle_gamma 120.00
_cell_formula_units_Z 9
_cell_length_a 18.554(5)
_cell_length_b 18.554(5)
_cell_length_c 38.822(8)
_cell_measurement_temperature 100(2)
_cell_volume 11574(5)
_computing_cell_refinement 'SAINT+ ver. (Bruker, 2001)'
_computing_data_collection 'APEX2  (Bruker, 2008)'
_computing_data_reduction 'SAINT+ ver. (Bruker, 2001)'
_computing_molecular_graphics 'SHELXTL (Sheldrick, 2008)'
_computing_publication_material 'SHELXTL (Sheldrick, 2008)'
_computing_structure_refinement 'SHELXL-97 (Sheldrick, 2008)'
_computing_structure_solution 'SHELXS-97 (Sheldrick, 2008)'
_diffrn_ambient_temperature 100
_diffrn_measured_fraction_theta_full 0.996
_diffrn_measured_fraction_theta_max 0.996
_diffrn_measurement_device_type 'Bruker SMART APEX II CCD area detector'
_diffrn_measurement_method 'phi and omega scans'
_diffrn_radiation_monochromator graphite
_diffrn_radiation_source 'fine-focus sealed tube'
_diffrn_radiation_type MoK\a
_diffrn_radiation_wavelength 0.71073
_diffrn_reflns_av_R_equivalents 0.1544
_diffrn_reflns_av_sigmaI/netI 0.0540
_diffrn_reflns_limit_h_max 24
_diffrn_reflns_limit_h_min -20
_diffrn_reflns_limit_k_max 24
_diffrn_reflns_limit_k_min -24
_diffrn_reflns_limit_l_max 50
_diffrn_reflns_limit_l_min -50
_diffrn_reflns_number 37278
_diffrn_reflns_theta_full 27.49
_diffrn_reflns_theta_max 27.49
_diffrn_reflns_theta_min 3.29
_exptl_absorpt_coefficient_mu 1.562
_exptl_absorpt_correction_T_max 21.966
_exptl_absorpt_correction_T_min 2.1075
_exptl_absorpt_correction_type multi-scan
_exptl_absorpt_process_details sadabs
_exptl_crystal_colour blue
_exptl_crystal_density_diffrn 0.860
_exptl_crystal_density_method 'not measured'
_exptl_crystal_description block
_exptl_crystal_F_000 522
_exptl_crystal_size_max 0.06
_exptl_crystal_size_mid 0.04
_exptl_crystal_size_min 0.03
_platon_squeeze_details
;
;
_refine_diff_density_max 1.142
_refine_diff_density_min -0.724
_refine_diff_density_rms 0.150
_refine_ls_extinction_method none
_refine_ls_goodness_of_fit_ref 1.619
_refine_ls_hydrogen_treatment mixed
_refine_ls_matrix_type full
_refine_ls_number_parameters 145
_refine_ls_number_reflns 3226
_refine_ls_number_restraints 27
_refine_ls_restrained_S_all 1.612
_refine_ls_R_factor_all 0.1619
_refine_ls_R_factor_gt 0.1500
_refine_ls_shift/su_max 0.095
_refine_ls_shift/su_mean 0.020
_refine_ls_structure_factor_coef Fsqd
_refine_ls_weighting_details 'calc w=1/[\s^2^(Fo^2^)+(0.2000P)^2^+0.0000P] where P=(Fo^2^+2Fc^2^)/3'
_refine_ls_weighting_scheme calc
_refine_ls_wR_factor_gt 0.4195
_refine_ls_wR_factor_ref 0.4287
_reflns_number_gt 2819
_reflns_number_total 3226
_reflns_threshold_expression >2sigma(I)
_cod_data_source_file c5dt02845k2.cif
_cod_data_source_block shelxl
_cod_original_sg_symbol_H-M r-3m
_cod_database_code 7038288

loop_
_symmetry_equiv_pos_as_xyz
'x, y, z'
'-y, x-y, z'
'-x+y, -x, z'
'y, x, -z'
'-x, -x+y, -z'
'x-y, -y, -z'
'x+2/3, y+1/3, z+1/3'
'-y+2/3, x-y+1/3, z+1/3'
'-x+y+2/3, -x+1/3, z+1/3'
'y+2/3, x+1/3, -z+1/3'
'-x+2/3, -x+y+1/3, -z+1/3'
'x-y+2/3, -y+1/3, -z+1/3'
'x+1/3, y+2/3, z+2/3'
'-y+1/3, x-y+2/3, z+2/3'
'-x+y+1/3, -x+2/3, z+2/3'
'y+1/3, x+2/3, -z+2/3'
'-x+1/3, -x+y+2/3, -z+2/3'
'x-y+1/3, -y+2/3, -z+2/3'
'-x, -y, -z'
'y, -x+y, -z'
'x-y, x, -z'
'-y, -x, z'
'x, x-y, z'
'-x+y, y, z'
'-x+2/3, -y+1/3, -z+1/3'
'y+2/3, -x+y+1/3, -z+1/3'
'x-y+2/3, x+1/3, -z+1/3'
'-y+2/3, -x+1/3, z+1/3'
'x+2/3, x-y+1/3, z+1/3'
'-x+y+2/3, y+1/3, z+1/3'
'-x+1/3, -y+2/3, -z+2/3'
'y+1/3, -x+y+2/3, -z+2/3'
'x-y+1/3, x+2/3, -z+2/3'
'-y+1/3, -x+2/3, z+2/3'
'x+1/3, x-y+2/3, z+2/3'
'-x+y+1/3, y+2/3, z+2/3'

loop_
_atom_site_label
_atom_site_type_symbol
_atom_site_fract_x
_atom_site_fract_y
_atom_site_fract_z
_atom_site_U_iso_or_equiv
_atom_site_adp_type
_atom_site_occupancy
_atom_site_symmetry_multiplicity
_atom_site_calc_flag
_atom_site_refinement_flags
Cu1 Cu -0.14269(3) 0.14269(3) 0.13892(3) 0.0688(6) Uani 1 2 d S
C1 C -0.0253(6) 0.2152(6) 0.1935(2) 0.087(2) Uani 1 1 d .
O2 O -0.0368(4) 0.1858(4) 0.16354(15) 0.0945(18) Uani 1 1 d .
O1 O -0.0792(4) 0.2243(5) 0.21047(14) 0.0984(18) Uani 1 1 d .
C2 C 0.0521(6) 0.2347(6) 0.2101(2) 0.091(2) Uani 1 1 d .
O1W O -0.1075(4) 0.1075(4) 0.0916(3) 0.139(4) Uani 1 2 d S
C3 C 0.1101(4) 0.2202(8) 0.1941(3) 0.084(3) Uani 1 2 d S
H3 H 0.0999 0.1999 0.1717 0.101 Uiso 1 2 calc SR
C4 C 0.0651(7) 0.2625(9) 0.2439(3) 0.125(4) Uani 1 1 d .
H4 H 0.0301 0.2790 0.2538 0.150 Uiso 1 1 calc R
C5 C 0.1330(8) 0.2660(17) 0.2641(5) 0.164(10) Uani 1 2 d S
C6 C 0.1653(13) 0.331(3) 0.2970(6) 0.17(3) Uani 0.50 2 d SPD
C7 C 0.1029(14) 0.285(2) 0.3205(7) 0.092(13) Uani 0.25 1 d PD
H7 H 0.0519 0.2379 0.3127 0.110 Uiso 0.25 1 d PR
C8 C 0.1137(15) 0.308(2) 0.3548(6) 0.111(19) Uani 0.25 1 d PD
H8 H 0.0698 0.2761 0.3710 0.133 Uiso 0.25 1 d PR
C9 C 0.1877(12) 0.375(2) 0.3657(9) 0.127(17) Uani 0.50 2 d SPD
C10 C 0.2494(16) 0.422(2) 0.3422(11) 0.14(3) Uani 0.25 1 d PD
C11 C 0.2378(19) 0.400(2) 0.3076(10) 0.116(19) Uani 0.25 1 d PDU
Se1 Se 0.3862(8) 0.5086(9) 0.3108(3) 0.284(6) Uani 0.25 1 d PD
N1 N 0.2967(18) 0.434(2) 0.2849(7) 0.33(6) Uani 0.25 1 d PD
N2 N 0.3237(17) 0.482(2) 0.3508(5) 0.18(2) Uani 0.25 1 d PD

loop_
_atom_site_aniso_label
_atom_site_aniso_U_11
_atom_site_aniso_U_22
_atom_site_aniso_U_33
_atom_site_aniso_U_23
_atom_site_aniso_U_13
_atom_site_aniso_U_12
Cu1 0.0982(9) 0.0982(9) 0.0464(7) -0.00114(18) 0.00114(18) 0.0765(8)
C1 0.105(6) 0.118(6) 0.071(4) -0.006(4) -0.009(4) 0.081(5)
O2 0.103(4) 0.141(5) 0.070(3) -0.019(3) -0.015(3) 0.083(4)
O1 0.110(4) 0.161(5) 0.062(3) -0.023(3) -0.017(3) 0.097(4)
C2 0.097(5) 0.127(7) 0.066(4) -0.017(4) -0.014(4) 0.070(5)
O1W 0.173(7) 0.173(7) 0.086(6) -0.037(3) 0.037(3) 0.096(8)
C3 0.093(5) 0.120(8) 0.048(5) -0.012(5) -0.006(2) 0.060(4)
C4 0.111(7) 0.217(12) 0.087(6) -0.047(7) -0.026(5) 0.113(8)
C5 0.140(8) 0.31(3) 0.099(11) -0.084(15) -0.042(7) 0.155(14)
C6 0.16(3) 0.35(8) 0.051(16) -0.07(3) -0.037(15) 0.18(4)
C7 0.08(2) 0.11(3) 0.08(3) -0.04(2) -0.01(2) 0.04(2)
C8 0.079(19) 0.18(6) 0.07(2) -0.08(3) -0.036(19) 0.06(3)
C9 0.083(12) 0.20(4) 0.14(4) -0.07(3) -0.036(14) 0.10(2)
C10 0.09(3) 0.22(8) 0.08(3) -0.06(4) -0.01(2) 0.05(4)
C11 0.12(2) 0.12(2) 0.11(2) -0.003(9) -0.002(9) 0.057(13)
Se1 0.243(10) 0.314(12) 0.131(6) -0.039(8) -0.002(6) 0.017(9)
N1 0.46(11) 0.17(5) 0.10(3) -0.08(3) 0.11(5) -0.03(5)
N2 0.26(6) 0.15(3) 0.047(15) 0.018(19) -0.04(3) 0.04(4)

loop_
_atom_type_symbol
_atom_type_description
_atom_type_scat_dispersion_real
_atom_type_scat_dispersion_imag
_atom_type_scat_source
C C 0.0033 0.0016 'International Tables Vol C Tables 4.2.6.8 and 6.1.1.4'
H H 0.0000 0.0000 'International Tables Vol C Tables 4.2.6.8 and 6.1.1.4'
Cu Cu 0.3201 1.2651 'International Tables Vol C Tables 4.2.6.8 and 6.1.1.4'
N N 0.0061 0.0033 'International Tables Vol C Tables 4.2.6.8 and 6.1.1.4'
O O 0.0106 0.0060 'International Tables Vol C Tables 4.2.6.8 and 6.1.1.4'
Se Se -0.0929 2.2259 'International Tables Vol C Tables 4.2.6.8 and 6.1.1.4'

loop_
_geom_angle_atom_site_label_1
_geom_angle_atom_site_label_2
_geom_angle_atom_site_label_3
_geom_angle
_geom_angle_site_symmetry_1
_geom_angle_site_symmetry_3
O1 Cu1 O1 87.9(5) 25_455 10_455
O1 Cu1 O2 167.9(2) 25_455 .
O1 Cu1 O2 89.9(3) 10_455 .
O1 Cu1 O2 89.9(3) 25_455 22
O1 Cu1 O2 167.9(2) 10_455 22
O2 Cu1 O2 89.7(4) . 22
O1 Cu1 O1W 93.7(3) 25_455 .
O1 Cu1 O1W 93.7(3) 10_455 .
O2 Cu1 O1W 98.3(3) . .
O2 Cu1 O1W 98.3(3) 22 .
O1 Cu1 Cu1 83.50(16) 25_455 25_455
O1 Cu1 Cu1 83.50(16) 10_455 25_455
O2 Cu1 Cu1 84.44(17) . 25_455
O2 Cu1 Cu1 84.44(17) 22 25_455
O1W Cu1 Cu1 176.1(4) . 25_455
O2 C1 O1 124.1(8) . .
O2 C1 C2 116.9(7) . .
O1 C1 C2 118.9(7) . .
C1 O2 Cu1 123.1(6) . .
C1 O1 Cu1 124.8(5) . 25_455
C4 C2 C3 119.3(8) . .
C4 C2 C1 118.8(8) . .
C3 C2 C1 121.7(7) . .
C2 C3 C2 122.6(10) 24 .
C2 C3 H3 118.7 24 .
C2 C3 H3 118.7 . .
C2 C4 C5 120.8(9) . .
C2 C4 H4 119.6 . .
C5 C4 H4 119.6 . .
C4 C5 C4 114.7(15) . 24
C4 C5 C9 122.0(7) . 31
C4 C5 C9 121.8(7) 24 31
C4 C5 C6 116.4(11) . .
C4 C5 C6 116.2(11) 24 .
C9 C5 C6 23(2) 31 .
C9 C6 C8 107(5) 31 18
C9 C6 C8 107(5) 31 31
C8 C6 C8 91(4) 18 31
C9 C6 C11 136(3) 31 .
C8 C6 C11 81(3) 18 .
C8 C6 C11 28(3) 31 .
C9 C6 C11 136(3) 31 24
C8 C6 C11 28(3) 18 24
C8 C6 C11 81(3) 31 24
C11 C6 C11 61(3) . 24
C9 C6 C7 48(3) 31 24
C8 C6 C7 104(3) 18 24
C8 C6 C7 60(4) 31 24
C11 C6 C7 87.9(18) . 24
C11 C6 C7 120.2(13) 24 24
C9 C6 C7 48(3) 31 .
C8 C6 C7 60(4) 18 .
C8 C6 C7 104(3) 31 .
C11 C6 C7 120.1(13) . .
C11 C6 C7 87.8(18) 24 .
C7 C6 C7 64(2) 24 .
C9 C6 C5 65(5) 31 .
C8 C6 C5 135(2) 18 .
C8 C6 C5 135(2) 31 .
C11 C6 C5 137.8(17) . .
C11 C6 C5 137.6(17) 24 .
C7 C6 C5 100(2) 24 .
C7 C6 C5 100(2) . .
C9 C6 C10 32(3) 31 31
C8 C6 C10 75(3) 18 31
C8 C6 C10 106(4) 31 31
C11 C6 C10 128.0(15) . 31
C11 C6 C10 103(2) 24 31
C7 C6 C10 55.7(16) 24 31
C7 C6 C10 15.5(18) . 31
C5 C6 C10 89(3) . 31
C9 C6 C10 32(3) 31 18
C8 C6 C10 106(4) 18 18
C8 C6 C10 75(3) 31 18
C11 C6 C10 103(2) . 18
C11 C6 C10 127.9(15) 24 18
C7 C6 C10 15.5(18) 24 18
C7 C6 C10 55.8(16) . 18
C5 C6 C10 89(3) . 18
C10 C6 C10 44(3) 31 18
C10 C7 C9 104(5) 31 31
C10 C7 C8 177(6) 31 18
C9 C7 C8 74(3) 31 18
C10 C7 C8 92(4) 31 .
C9 C7 C8 132(3) 31 .
C8 C7 C8 90(3) 18 .
C10 C7 C6 131(5) 31 .
C9 C7 C6 27(3) 31 .
C8 C7 C6 46.7(19) 18 .
C8 C7 C6 119.9(14) . .
C10 C7 C7 88(4) 31 24
C9 C7 C7 46(2) 31 24
C8 C7 C7 90.5(10) 18 24
C8 C7 C7 90.4(9) . 24
C6 C7 C7 57.9(10) . 24
C10 C7 C11 66(4) 31 31
C9 C7 C11 135(3) 31 31
C8 C7 C11 117(3) 18 31
C8 C7 C11 26(2) . 31
C6 C7 C11 138(2) . 31
C7 C7 C11 88.9(16) 24 31
C10 C7 C10 63(5) 31 18
C9 C7 C10 58.7(17) 31 18
C8 C7 C10 115(3) 18 18
C8 C7 C10 91(2) . 18
C6 C7 C10 78(2) . 18
C7 C7 C10 25(2) 24 18
C11 C7 C10 79(3) 31 18
C10 C7 N2 34(3) 31 31
C9 C7 N2 109(3) 31 31
C8 C7 N2 146(2) 18 31
C8 C7 N2 109.2(19) . 31
C6 C7 N2 130.1(19) . 31
C7 C7 N2 116.4(16) 24 31
C11 C7 N2 86(3) 31 31
C10 C7 N2 93(3) 18 31
C10 C7 C7 134(6) 31 18
C9 C7 C7 108(3) 31 18
C8 C7 C7 48.4(18) 18 18
C8 C7 C7 42(2) . 18
C6 C7 C7 84.7(19) . 18
C7 C7 C7 89.998(9) 24 18
C11 C7 C7 68(2) 31 18
C10 C7 C7 107(2) 18 18
N2 C7 C7 143(2) 31 18
C10 C7 C11 177(5) 31 24
C9 C7 C11 73(3) 31 24
C8 C7 C11 1.5(18) 18 24
C8 C7 C11 89.7(12) . 24
C6 C7 C11 46.1(11) . 24
C7 C7 C11 89.1(13) 24 24
C11 C7 C11 116(2) 31 24
C10 C7 C11 114(2) 18 24
N2 C7 C11 147(2) 31 24
C7 C7 C11 47.7(19) 18 24
C10 C7 C8 128(5) 31 31
C9 C7 C8 44.3(19) 31 31
C8 C7 C8 50(2) 18 31
C8 C7 C8 90.6(18) . 31
C6 C7 C8 31.7(14) . 31
C7 C7 C8 40(2) 24 31
C11 C7 C8 106(2) 31 31
C10 C7 C8 64.7(18) 18 31
N2 C7 C8 151(3) 31 31
C7 C7 C8 64.7(18) 18 31
C11 C7 C8 49.1(18) 24 31
C10 C7 H7 47.8 31 .
C9 C7 H7 102.7 31 .
C8 C7 H7 131.6 18 .
C8 C7 H7 120.6 . .
C6 C7 H7 119.4 . .
C7 C7 H7 122.2 24 .
C11 C7 H7 99.9 31 .
C10 C7 H7 101.3 18 .
N2 C7 H7 14.8 31 .
C7 C7 H7 146.2 18 .
C11 C7 H7 133.1 24 .
C8 C7 H7 147.0 31 .
C11 C8 C6 105(6) 31 31
C11 C8 C7 176(5) 31 18
C6 C8 C7 74(3) 31 18
C11 C8 C7 88(4) 31 .
C6 C8 C7 130(3) 31 .
C7 C8 C7 90(3) 18 .
C11 C8 C9 131(5) 31 .
C6 C8 C9 27(3) 31 .
C7 C8 C9 47.2(19) 18 .
C7 C8 C9 119.9(14) . .
C11 C8 C8 87(4) 31 24
C6 C8 C8 45(2) 31 24
C7 C8 C8 89.5(10) 18 24
C7 C8 C8 89.6(9) . 24
C9 C8 C8 57.5(14) . 24
C11 C8 C10 63(4) 31 31
C6 C8 C10 133(4) 31 31
C7 C8 C10 115(4) 18 31
C7 C8 C10 25(2) . 31
C9 C8 C10 137(2) . 31
C8 C8 C10 89(2) 24 31
C11 C8 C11 62(5) 31 18
C6 C8 C11 58.7(19) 31 18
C7 C8 C11 115(2) 18 18
C7 C8 C11 89.0(19) . 18
C9 C8 C11 79(2) . 18
C8 C8 C11 25(2) 24 18
C10 C8 C11 78(3) 31 18
C11 C8 N1 39(3) 31 31
C6 C8 N1 106(4) 31 31
C7 C8 N1 146(3) 18 31
C7 C8 N1 113(2) . 31
C9 C8 N1 125.6(19) . 31
C8 C8 N1 115(2) 24 31
C10 C8 N1 91(3) 31 31
C11 C8 N1 92(4) 18 31
C11 C8 C8 130(5) 31 18
C6 C8 C8 107(4) 31 18
C7 C8 C8 48(2) 18 18
C7 C8 C8 41.7(16) . 18
C9 C8 C8 86(2) . 18
C8 C8 C8 89.998(15) 24 18
C10 C8 C8 67(2) 31 18
C11 C8 C8 106(2) 18 18
N1 C8 C8 146.9(18) 31 18
C11 C8 C10 175(5) 31 24
C6 C8 C10 73(3) 31 24
C7 C8 C10 1(2) 18 24
C7 C8 C10 90.4(12) . 24
C9 C8 C10 46.3(10) . 24
C8 C8 C10 89.0(16) 24 24
C10 C8 C10 116(2) 31 24
C11 C8 C10 114(2) 18 24
N1 C8 C10 145(3) 31 24
C8 C8 C10 48.8(17) 18 24
C11 C8 C7 127(5) 31 31
C6 C8 C7 43.9(19) 31 31
C7 C8 C7 49.5(19) 18 31
C7 C8 C7 89.4(18) . 31
C9 C8 C7 32.4(16) . 31
C8 C8 C7 40.0(19) 24 31
C10 C8 C7 105(3) 31 31
C11 C8 C7 65.0(18) 18 31
N1 C8 C7 148(3) 31 31
C8 C8 C7 64(2) 18 31
C10 C8 C7 49.0(18) 24 31
C11 C8 H8 50.7 31 .
C6 C8 H8 105.1 31 .
C7 C8 H8 133.6 18 .
C7 C8 H8 119.5 . .
C9 C8 H8 120.6 . .
C8 C8 H8 123.1 24 .
C10 C8 H8 99.3 31 .
C11 C8 H8 102.2 18 .
N1 C8 H8 12.0 31 .
C8 C8 H8 144.9 18 .
C10 C8 H8 133.4 24 .
C7 C8 H8 149.1 31 .
C6 C9 C7 105(4) 31 18
C6 C9 C7 105(4) 31 31
C7 C9 C7 88(5) 18 31
C6 C9 C10 133(3) 31 .
C7 C9 C10 80(3) 18 .
C7 C9 C10 28(3) 31 .
C6 C9 C10 133(3) 31 24
C7 C9 C10 28(3) 18 24
C7 C9 C10 80(3) 31 24
C10 C9 C10 62(3) . 24
C6 C9 C8 46(3) 31 24
C7 C9 C8 103(3) 18 24
C7 C9 C8 59(3) 31 24
C10 C9 C8 87.1(17) . 24
C10 C9 C8 120.2(14) 24 24
C6 C9 C8 46(3) 31 .
C7 C9 C8 59(3) 18 .
C7 C9 C8 103(3) 31 .
C10 C9 C8 120.2(14) . .
C10 C9 C8 87.2(18) 24 .
C8 C9 C8 65(3) 24 .
C6 C9 C5 92(6) 31 31
C7 C9 C5 132(2) 18 31
C7 C9 C5 131(2) 31 31
C10 C9 C5 119(2) . 31
C10 C9 C5 119(2) 24 31
C8 C9 C5 120(2) 24 31
C8 C9 C5 121(2) . 31
C6 C9 C11 31(2) 31 31
C7 C9 C11 75(3) 18 31
C7 C9 C11 104(3) 31 31
C10 C9 C11 127(2) . 31
C10 C9 C11 103(2) 24 31
C8 C9 C11 55.6(17) 24 31
C8 C9 C11 16(2) . 31
C5 C9 C11 112(4) 31 31
C6 C9 C11 31(2) 31 18
C7 C9 C11 104(3) 18 18
C7 C9 C11 75(3) 31 18
C10 C9 C11 103(2) . 18
C10 C9 C11 127(2) 24 18
C8 C9 C11 16(2) 24 18
C8 C9 C11 55.6(17) . 18
C5 C9 C11 112(4) 31 18
C11 C9 C11 43(2) 31 18
C7 C10 N2 129(5) 31 .
C7 C10 C9 48(4) 31 .
N2 C10 C9 124(3) . .
C7 C10 C11 88(5) 31 .
N2 C10 C11 116(3) . .
C9 C10 C11 119.7(14) . .
C7 C10 C10 92(4) 31 24
N2 C10 C10 129(2) . 24
C9 C10 C10 58.9(18) . 24
C11 C10 C10 89.7(17) . 24
C7 C10 C8 63(4) 31 31
N2 C10 C8 131(4) . 31
C9 C10 C8 99(2) . 31
C11 C10 C8 26(2) . 31
C10 C10 C8 91(2) 24 31
C7 C10 C7 67(3) 31 18
N2 C10 C7 148(4) . 18
C9 C10 C7 41(2) . 18
C11 C10 C7 89(2) . 18
C10 C10 C7 25(2) 24 18
C8 C10 C7 80(2) 31 18
C7 C10 C6 34(3) 31 31
N2 C10 C6 129(4) . 31
C9 C10 C6 14.5(13) . 31
C11 C10 C6 110.8(18) . 31
C10 C10 C6 67.8(14) 24 31
C8 C10 C6 88(3) 31 31
C7 C10 C6 45.8(13) 18 31
C7 C10 C8 2(4) 31 24
N2 C10 C8 129(3) . 24
C9 C10 C8 46.6(11) . 24
C11 C10 C8 90.0(15) . 24
C10 C10 C8 91.0(16) 24 24
C8 C10 C8 64(2) 31 24
C7 C10 C8 66(2) 18 24
C6 C10 C8 32.1(13) 31 24
C7 C10 C11 90(4) 31 24
N2 C10 C11 139(3) . 24
C9 C10 C11 88.9(18) . 24
C11 C10 C11 45(2) . 24
C10 C10 C11 44.5(12) 24 24
C8 C10 C11 52.0(16) 31 24
C7 C10 C11 49(2) 18 24
C6 C10 C11 88.9(16) 31 24
C8 C10 C11 90.7(13) 24 24
C8 C11 N1 122(5) 31 .
C8 C11 C11 93(4) 31 24
N1 C11 C11 126.7(19) . 24
C8 C11 C6 47(3) 31 .
N1 C11 C6 116(3) . .
C11 C11 C6 59.4(16) 24 .
C8 C11 C10 91(4) 31 .
N1 C11 C10 123(3) . .
C11 C11 C10 90.3(17) 24 .
C6 C11 C10 120.0(14) . .
C8 C11 C7 65(4) 31 31
N1 C11 C7 137(3) . 31
C11 C11 C7 91.1(16) 24 31
C6 C11 C7 98.6(19) . 31
C10 C11 C7 26(2) . 31
C8 C11 C8 68(4) 31 18
N1 C11 C8 142(4) . 18
C11 C11 C8 25(2) 24 18
C6 C11 C8 40.3(16) . 18
C10 C11 C8 90.8(19) . 18
C7 C11 C8 81(2) 31 18
C8 C11 C9 33(3) 31 31
N1 C11 C9 121(3) . 31
C11 C11 C9 68.3(12) 24 31
C6 C11 C9 13.8(15) . 31
C10 C11 C9 112(2) . 31
C7 C11 C9 88(3) 31 31
C8 C11 C9 45.7(12) 18 31
C8 C11 C7 3(3) 31 24
N1 C11 C7 125(2) . 24
C11 C11 C7 90.9(13) 24 24
C6 C11 C7 46.1(11) . 24
C10 C11 C7 89.9(15) . 24
C7 C11 C7 64(2) 31 24
C8 C11 C7 65.9(18) 18 24
C9 C11 C7 32.2(15) 31 24
C8 C11 C10 93(4) 31 24
N1 C11 C10 144(2) . 24
C11 C11 C10 44.5(12) 24 24
C6 C11 C10 89.2(18) . 24
C10 C11 C10 46(2) . 24
C7 C11 C10 52.0(13) 31 24
C8 C11 C10 50(2) 18 24
C9 C11 C10 89.7(18) 31 24
C7 C11 C10 90.5(13) 24 24
N1 Se1 N2 92.8(13) . .
N1 Se1 Se1 145.8(11) . 22_665
N2 Se1 Se1 116.6(10) . 22_665
C11 N1 C8 19(2) . 31
C11 N1 Se1 102(2) . .
C8 N1 Se1 109.9(18) 31 .
C10 N2 C7 17(2) . 31
C10 N2 Se1 106(2) . .
C7 N2 Se1 110.1(16) 31 .

loop_
_geom_bond_atom_site_label_1
_geom_bond_atom_site_label_2
_geom_bond_distance
_geom_bond_site_symmetry_2
Cu1 O1 1.939(6) 25_455
Cu1 O1 1.939(6) 10_455
Cu1 O2 1.960(6) .
Cu1 O2 1.960(6) 22
Cu1 O1W 2.157(8) .
Cu1 Cu1 2.649(2) 25_455
C1 O2 1.258(9) .
C1 O1 1.278(9) .
C1 C2 1.444(12) .
O1 Cu1 1.939(6) 25_455
C2 C4 1.387(13) .
C2 C3 1.380(10) .
C3 C2 1.380(10) 24
C3 H3 0.9300 .
C4 C5 1.456(14) .
C4 H4 0.9300 .
C5 C4 1.458(14) 24
C5 C9 1.49(4) 31
C5 C6 1.64(4) .
C6 C9 0.65(6) 31
C6 C8 1.05(3) 18
C6 C8 1.05(4) 31
C6 C11 1.380(17) .
C6 C11 1.382(17) 24
C6 C7 1.380(17) 24
C6 C7 1.381(17) .
C6 C10 1.88(5) 31
C6 C10 1.88(5) 18
C7 C10 0.67(6) 31
C7 C9 1.06(4) 31
C7 C8 1.24(6) 18
C7 C8 1.384(16) .
C7 C7 1.47(4) 24
C7 C11 1.52(6) 31
C7 C10 1.59(4) 18
C7 N2 1.81(5) 31
C7 C7 1.85(5) 18
C7 C11 1.91(3) 24
C7 C8 1.93(4) 31
C7 H7 0.9600 .
C8 C11 0.68(6) 31
C8 C6 1.05(4) 31
C8 C7 1.24(6) 18
C8 C9 1.384(17) .
C8 C8 1.49(6) 24
C8 C10 1.56(5) 31
C8 C11 1.60(4) 18
C8 N1 1.76(5) 31
C8 C8 1.86(6) 18
C8 C10 1.90(3) 24
C8 C7 1.93(4) 31
C8 H8 0.9601 .
C9 C6 0.65(6) 31
C9 C7 1.06(4) 18
C9 C7 1.06(4) 31
C9 C10 1.380(17) .
C9 C10 1.379(17) 24
C9 C8 1.385(16) 24
C9 C5 1.49(4) 31
C9 C11 1.90(5) 31
C9 C11 1.90(5) 18
C10 C7 0.67(6) 31
C10 N2 1.309(19) .
C10 C11 1.388(17) .
C10 C10 1.42(7) 24
C10 C8 1.56(5) 31
C10 C7 1.59(4) 18
C10 C6 1.88(5) 31
C10 C8 1.90(3) 24
C10 C11 1.98(4) 24
C11 C8 0.68(6) 31
C11 N1 1.298(19) .
C11 C11 1.41(7) 24
C11 C7 1.52(6) 31
C11 C8 1.60(4) 18
C11 C9 1.90(5) 31
C11 C7 1.91(3) 24
C11 C10 1.98(4) 24
Se1 N1 1.843(19) .
Se1 N2 1.850(18) .
Se1 Se1 1.95(2) 22_665
N1 C8 1.76(5) 31
N2 C7 1.81(5) 31

loop_
_geom_torsion_atom_site_label_1
_geom_torsion_atom_site_label_2
_geom_torsion_atom_site_label_3
_geom_torsion_atom_site_label_4
_geom_torsion
_geom_torsion_site_symmetry_1
_geom_torsion_site_symmetry_4
O1 C1 O2 Cu1 -3.9(14) . .
C2 C1 O2 Cu1 172.3(6) . .
O1 Cu1 O2 C1 6.3(18) 25_455 .
O1 Cu1 O2 C1 86.0(8) 10_455 .
O2 Cu1 O2 C1 -81.9(8) 22 .
O1W Cu1 O2 C1 179.7(7) . .
Cu1 Cu1 O2 C1 2.5(7) 25_455 .
O2 C1 O1 Cu1 2.8(14) . 25_455
C2 C1 O1 Cu1 -173.3(7) . 25_455
O2 C1 C2 C4 -176.2(10) . .
O1 C1 C2 C4 0.2(15) . .
O2 C1 C2 C3 -1.3(15) . .
O1 C1 C2 C3 175.0(10) . .
C4 C2 C3 C2 -2(2) . 24
C1 C2 C3 C2 -176.8(8) . 24
C3 C2 C4 C5 -8(2) . .
C1 C2 C4 C5 166.9(15) . .
C2 C4 C5 C4 17(3) . 24
C2 C4 C5 C9 -177(2) . 31
C2 C4 C5 C6 157.5(19) . .
C4 C5 C6 C9 110.1(18) . 31
C4 C5 C6 C9 -110.0(18) 24 31
C4 C5 C6 C8 20(7) . 18
C4 C5 C6 C8 160(5) 24 18
C9 C5 C6 C8 -90(6) 31 18
C4 C5 C6 C8 -160(5) . 31
C4 C5 C6 C8 -20(7) 24 31
C9 C5 C6 C8 90(6) 31 31
C4 C5 C6 C11 -119(3) . .
C4 C5 C6 C11 21(5) 24 .
C9 C5 C6 C11 131(4) 31 .
C4 C5 C6 C11 -21(5) . 24
C4 C5 C6 C11 119(3) 24 24
C9 C5 C6 C11 -131(4) 31 24
C4 C5 C6 C7 143(2) . 24
C4 C5 C6 C7 -77(2) 24 24
C9 C5 C6 C7 32.6(11) 31 24
C4 C5 C6 C7 77(2) . .
C4 C5 C6 C7 -143(2) 24 .
C9 C5 C6 C7 -32.7(11) 31 .
C4 C5 C6 C10 88(2) . 31
C4 C5 C6 C10 -132(2) 24 31
C9 C5 C6 C10 -22.2(13) 31 31
C4 C5 C6 C10 132(2) . 18
C4 C5 C6 C10 -88(2) 24 18
C9 C5 C6 C10 22.1(13) 31 18
C9 C6 C7 C10 2(4) 31 31
C8 C6 C7 C10 179(100) 18 31
C8 C6 C7 C10 -99(7) 31 31
C11 C6 C7 C10 -124(5) . 31
C11 C6 C7 C10 -179(6) 24 31
C7 C6 C7 C10 -54(6) 24 31
C5 C6 C7 C10 43(6) . 31
C10 C6 C7 C10 -39(5) 18 31
C8 C6 C7 C9 177(6) 18 31
C8 C6 C7 C9 -100(5) 31 31
C11 C6 C7 C9 -126(5) . 31
C11 C6 C7 C9 179(4) 24 31
C7 C6 C7 C9 -55(4) 24 31
C5 C6 C7 C9 41(5) . 31
C10 C6 C7 C9 -2(4) 31 31
C10 C6 C7 C9 -40(3) 18 31
C9 C6 C7 C8 -177(6) 31 18
C8 C6 C7 C8 82(4) 31 18
C11 C6 C7 C8 57(3) . 18
C11 C6 C7 C8 2(3) 24 18
C7 C6 C7 C8 127(2) 24 18
C5 C6 C7 C8 -136(3) . 18
C10 C6 C7 C8 -179(100) 31 18
C10 C6 C7 C8 142(4) 18 18
C9 C6 C7 C8 125(5) 31 .
C8 C6 C7 C8 -58(2) 18 .
C8 C6 C7 C8 24(3) 31 .
C11 C6 C7 C8 -1(2) . .
C11 C6 C7 C8 -55.8(18) 24 .
C7 C6 C7 C8 69.5(14) 24 .
C5 C6 C7 C8 166.1(18) . .
C10 C6 C7 C8 123(6) 31 .
C10 C6 C7 C8 85(2) 18 .
C9 C6 C7 C7 55(4) 31 24
C8 C6 C7 C7 -127(2) 18 24
C8 C6 C7 C7 -45(3) 31 24
C11 C6 C7 C7 -71(2) . 24
C11 C6 C7 C7 -125.3(13) 24 24
C5 C6 C7 C7 96.6(15) . 24
C10 C6 C7 C7 54(6) 31 24
C10 C6 C7 C7 15.1(19) 18 24
C9 C6 C7 C11 99(5) 31 31
C8 C6 C7 C11 -83(5) 18 31
C8 C6 C7 C11 -1(2) 31 31
C11 C6 C7 C11 -27(5) . 31
C11 C6 C7 C11 -81(3) 24 31
C7 C6 C7 C11 44(4) 24 31
C5 C6 C7 C11 141(4) . 31
C10 C6 C7 C11 98(7) 31 31
C10 C6 C7 C11 59(3) 18 31
C9 C6 C7 C10 40(3) 31 18
C8 C6 C7 C10 -142(4) 18 18
C8 C6 C7 C10 -60(2) 31 18
C11 C6 C7 C10 -86(3) . 18
C11 C6 C7 C10 -140(2) 24 18
C7 C6 C7 C10 -15(2) 24 18
C5 C6 C7 C10 81(3) . 18
C10 C6 C7 C10 39(5) 31 18
C9 C6 C7 N2 -44(5) 31 31
C8 C6 C7 N2 134(3) 18 31
C8 C6 C7 N2 -144(5) 31 31
C11 C6 C7 N2 -170(3) . 31
C11 C6 C7 N2 136(3) 24 31
C7 C6 C7 N2 -99(3) 24 31
C5 C6 C7 N2 -2(3) . 31
C10 C6 C7 N2 -45(5) 31 31
C10 C6 C7 N2 -84(4) 18 31
C9 C6 C7 C7 149(5) 31 18
C8 C6 C7 C7 -34(2) 18 18
C8 C6 C7 C7 48(2) 31 18
C11 C6 C7 C7 23(2) . 18
C11 C6 C7 C7 -31.9(16) 24 18
C7 C6 C7 C7 93.3(11) 24 18
C5 C6 C7 C7 -170.1(18) . 18
C10 C6 C7 C7 147(6) 31 18
C10 C6 C7 C7 108(2) 18 18
C9 C6 C7 C11 -179(4) 31 24
C8 C6 C7 C11 -2(3) 18 24
C8 C6 C7 C11 80(3) 31 24
C11 C6 C7 C11 55(3) . 24
C7 C6 C7 C11 125.3(13) 24 24
C5 C6 C7 C11 -138.1(16) . 24
C10 C6 C7 C11 179(6) 31 24
C10 C6 C7 C11 140(2) 18 24
C9 C6 C7 C8 100(5) 31 31
C8 C6 C7 C8 -82(4) 18 31
C11 C6 C7 C8 -26(4) . 31
C11 C6 C7 C8 -80(3) 24 31
C7 C6 C7 C8 45(3) 24 31
C5 C6 C7 C8 142(3) . 31
C10 C6 C7 C8 99(7) 31 31
C10 C6 C7 C8 60(2) 18 31
C10 C7 C8 C11 2(4) 31 31
C9 C7 C8 C11 -109(5) 31 31
C8 C7 C8 C11 -177(4) 18 31
C6 C7 C8 C11 -139(5) . 31
C7 C7 C8 C11 -87(4) 24 31
C10 C7 C8 C11 -62(5) 18 31
N2 C7 C8 C11 32(4) 31 31
C7 C7 C8 C11 -176(5) 18 31
C11 C7 C8 C11 -176(5) 24 31
C8 C7 C8 C11 -127(5) 31 31
C10 C7 C8 C6 109(7) 31 31
C9 C7 C8 C6 -1(3) 31 31
C8 C7 C8 C6 -69(5) 18 31
C6 C7 C8 C6 -31(4) . 31
C7 C7 C8 C6 21(4) 24 31
C11 C7 C8 C6 108(7) 31 31
C10 C7 C8 C6 46(3) 18 31
N2 C7 C8 C6 139(5) 31 31
C7 C7 C8 C6 -68(4) 18 31
C11 C7 C8 C6 -68(4) 24 31
C8 C7 C8 C6 -19(3) 31 31
C10 C7 C8 C7 178(4) 31 18
C9 C7 C8 C7 67(4) 31 18
C8 C7 C8 C7 -1(2) 18 18
C6 C7 C8 C7 37.0(18) . 18
C7 C7 C8 C7 89.5(10) 24 18
C11 C7 C8 C7 176(5) 31 18
C10 C7 C8 C7 114(2) 18 18
N2 C7 C8 C7 -152(2) 31 18
C11 C7 C8 C7 0.4(15) 24 18
C8 C7 C8 C7 49.5(19) 31 18
C10 C7 C8 C9 140(5) 31 .
C9 C7 C8 C9 29(5) 31 .
C8 C7 C8 C9 -39(3) 18 .
C6 C7 C8 C9 -1(2) . .
C7 C7 C8 C9 51(2) 24 .
C11 C7 C8 C9 138(6) 31 .
C10 C7 C8 C9 76(3) 18 .
N2 C7 C8 C9 170(3) 31 .
C7 C7 C8 C9 -38.1(17) 18 .
C11 C7 C8 C9 -37.7(18) 24 .
C8 C7 C8 C9 11.4(17) 31 .
C10 C7 C8 C8 88(4) 31 24
C9 C7 C8 C8 -22(4) 31 24
C8 C7 C8 C8 -90.5(10) 18 24
C6 C7 C8 C8 -52.5(12) . 24
C7 C7 C8 C8 0.000(9) 24 24
C11 C7 C8 C8 87(4) 31 24
C10 C7 C8 C8 25(2) 18 24
N2 C7 C8 C8 118.3(18) 31 24
C7 C7 C8 C8 -89.5(10) 18 24
C11 C7 C8 C8 -89.1(13) 24 24
C8 C7 C8 C8 -40.0(19) 31 24
C9 C7 C8 C10 -111(5) 31 31
C8 C7 C8 C10 -179(4) 18 31
C6 C7 C8 C10 -141(4) . 31
C7 C7 C8 C10 -88(4) 24 31
C11 C7 C8 C10 -2(4) 31 31
C10 C7 C8 C10 -63(5) 18 31
N2 C7 C8 C10 30(3) 31 31
C7 C7 C8 C10 -178(4) 18 31
C11 C7 C8 C10 -177(5) 24 31
C8 C7 C8 C10 -128(5) 31 31
C10 C7 C8 C11 63(5) 31 18
C9 C7 C8 C11 -48(3) 31 18
C8 C7 C8 C11 -116(2) 18 18
C6 C7 C8 C11 -78(2) . 18
C7 C7 C8 C11 -25(2) 24 18
C11 C7 C8 C11 62(5) 31 18
C10 C7 C8 C11 -0.3(16) 18 18
N2 C7 C8 C11 93(3) 31 18
C7 C7 C8 C11 -115(2) 18 18
C11 C7 C8 C11 -114.1(19) 24 18
C8 C7 C8 C11 -65.0(18) 31 18
C10 C7 C8 N1 -29(4) 31 31
C9 C7 C8 N1 -139(5) 31 31
C8 C7 C8 N1 153(2) 18 31
C6 C7 C8 N1 -169(3) . 31
C7 C7 C8 N1 -117(2) 24 31
C11 C7 C8 N1 -30(3) 31 31
C10 C7 C8 N1 -92(3) 18 31
N2 C7 C8 N1 1(3) 31 31
C7 C7 C8 N1 154(3) 18 31
C11 C7 C8 N1 154(3) 24 31
C8 C7 C8 N1 -157(4) 31 31
C10 C7 C8 C8 179(4) 31 18
C9 C7 C8 C8 68(4) 31 18
C6 C7 C8 C8 38.0(14) . 18
C7 C7 C8 C8 90.5(10) 24 18
C11 C7 C8 C8 177(4) 31 18
C10 C7 C8 C8 115(3) 18 18
N2 C7 C8 C8 -151(2) 31 18
C7 C7 C8 C8 1(2) 18 18
C11 C7 C8 C8 1.4(17) 24 18
C8 C7 C8 C8 50(2) 31 18
C10 C7 C8 C10 177(5) 31 24
C9 C7 C8 C10 67(5) 31 24
C8 C7 C8 C10 -1(2) 18 24
C6 C7 C8 C10 36.5(19) . 24
C7 C7 C8 C10 89.0(16) 24 24
C11 C7 C8 C10 176(5) 31 24
C10 C7 C8 C10 114(2) 18 24
N2 C7 C8 C10 -153(3) 31 24
C7 C7 C8 C10 -0.5(13) 18 24
C11 C7 C8 C10 -0.1(15) 24 24
C8 C7 C8 C10 49.0(18) 31 24
C10 C7 C8 C7 128(5) 31 31
C9 C7 C8 C7 18(3) 31 31
C8 C7 C8 C7 -50(2) 18 31
C6 C7 C8 C7 -12.5(16) . 31
C7 C7 C8 C7 40.0(19) 24 31
C11 C7 C8 C7 127(5) 31 31
C10 C7 C8 C7 64.7(18) 18 31
N2 C7 C8 C7 158(3) 31 31
C7 C7 C8 C7 -49.5(19) 18 31
C11 C7 C8 C7 -49.1(18) 24 31
C8 C7 C8 C7 0.000(3) 31 31
C11 C8 C9 C6 -3(4) 31 31
C7 C8 C9 C6 -177(7) 18 31
C7 C8 C9 C6 -120(5) . 31
C8 C8 C9 C6 -52(4) 24 31
C10 C8 C9 C6 -96(6) 31 31
C11 C8 C9 C6 -38(3) 18 31
N1 C8 C9 C6 47(5) 31 31
C8 C8 C9 C6 -145(5) 18 31
C10 C8 C9 C6 -178(5) 24 31
C7 C8 C9 C6 -99(4) 31 31
C11 C8 C9 C7 175(7) 31 18
C6 C8 C9 C7 177(7) 31 18
C7 C8 C9 C7 57(3) . 18
C8 C8 C9 C7 125(3) 24 18
C10 C8 C9 C7 81(6) 31 18
C11 C8 C9 C7 139(4) 18 18
N1 C8 C9 C7 -136(4) 31 18
C8 C8 C9 C7 32(2) 18 18
C10 C8 C9 C7 0(2) 24 18
C7 C8 C9 C7 79(5) 31 18
C11 C8 C9 C7 96(5) 31 31
C6 C8 C9 C7 99(4) 31 31
C7 C8 C9 C7 -79(5) 18 31
C7 C8 C9 C7 -22(3) . 31
C8 C8 C9 C7 46(3) 24 31
C10 C8 C9 C7 2(4) 31 31
C11 C8 C9 C7 61(2) 18 31
N1 C8 C9 C7 145(5) 31 31
C8 C8 C9 C7 -47(3) 18 31
C10 C8 C9 C7 -79(3) 24 31
C11 C8 C9 C10 120(5) 31 .
C6 C8 C9 C10 123(5) 31 .
C7 C8 C9 C10 -55(4) 18 .
C7 C8 C9 C10 2(4) . .
C8 C8 C9 C10 70(2) 24 .
C10 C8 C9 C10 26(7) 31 .
C11 C8 C9 C10 85(3) 18 .
N1 C8 C9 C10 169(4) 31 .
C8 C8 C9 C10 -22(3) 18 .
C10 C8 C9 C10 -55(4) 24 .
C7 C8 C9 C10 24(4) 31 .
C11 C8 C9 C10 175(6) 31 24
C6 C8 C9 C10 178(5) 31 24
C7 C8 C9 C10 0(2) 18 24
C7 C8 C9 C10 57.5(17) . 24
C8 C8 C9 C10 125.4(16) 24 24
C10 C8 C9 C10 82(4) 31 24
C11 C8 C9 C10 140(2) 18 24
N1 C8 C9 C10 -136(4) 31 24
C8 C8 C9 C10 32.7(13) 18 24
C7 C8 C9 C10 79(3) 31 24
C11 C8 C9 C8 49(5) 31 24
C6 C8 C9 C8 52(4) 31 24
C7 C8 C9 C8 -125(3) 18 24
C7 C8 C9 C8 -68(2) . 24
C10 C8 C9 C8 -44(5) 31 24
C11 C8 C9 C8 14(2) 18 24
N1 C8 C9 C8 99(3) 31 24
C8 C8 C9 C8 -92.8(12) 18 24
C10 C8 C9 C8 -125.4(16) 24 24
C7 C8 C9 C8 -46(3) 31 24
C11 C8 C9 C5 -62(7) 31 31
C6 C8 C9 C5 -60(6) 31 31
C7 C8 C9 C5 123(3) 18 31
C7 C8 C9 C5 -180(2) . 31
C8 C8 C9 C5 -112(3) 24 31
C10 C8 C9 C5 -156(5) 31 31
C11 C8 C9 C5 -98(4) 18 31
N1 C8 C9 C5 -13(4) 31 31
C8 C8 C9 C5 155(2) 18 31
C10 C8 C9 C5 123(2) 24 31
C7 C8 C9 C5 -158(4) 31 31
C6 C8 C9 C11 3(4) 31 31
C7 C8 C9 C11 -175(7) 18 31
C7 C8 C9 C11 -117(7) . 31
C8 C8 C9 C11 -49(5) 24 31
C10 C8 C9 C11 -93(8) 31 31
C11 C8 C9 C11 -35(5) 18 31
N1 C8 C9 C11 49(5) 31 31
C8 C8 C9 C11 -142(6) 18 31
C10 C8 C9 C11 -175(6) 24 31
C7 C8 C9 C11 -96(5) 31 31
C11 C8 C9 C11 35(5) 31 18
C6 C8 C9 C11 38(3) 31 18
C7 C8 C9 C11 -139(4) 18 18
C7 C8 C9 C11 -82(3) . 18
C8 C8 C9 C11 -14(2) 24 18
C10 C8 C9 C11 -58(4) 31 18
N1 C8 C9 C11 85(4) 31 18
C8 C8 C9 C11 -107(2) 18 18
C10 C8 C9 C11 -140(2) 24 18
C7 C8 C9 C11 -61(2) 31 18
C6 C9 C10 C7 -2(4) 31 31
C7 C9 C10 C7 -103(7) 18 31
C10 C9 C10 C7 -126(5) 24 31
C8 C9 C10 C7 1(4) 24 31
C8 C9 C10 C7 -58(6) . 31
C5 C9 C10 C7 124(5) 31 31
C11 C9 C10 C7 -41(5) 31 31
C11 C9 C10 C7 -1(4) 18 31
C6 C9 C10 N2 -117(5) 31 .
C7 C9 C10 N2 141(5) 18 .
C7 C9 C10 N2 -115(7) 31 .
C10 C9 C10 N2 119(3) 24 .
C8 C9 C10 N2 -114(4) 24 .
C8 C9 C10 N2 -173(3) . .
C5 C9 C10 N2 9(5) 31 .
C11 C9 C10 N2 -156(4) 31 .
C11 C9 C10 N2 -116(3) 18 .
C6 C9 C10 C11 55(6) 31 .
C7 C9 C10 C11 -47(4) 18 .
C7 C9 C10 C11 57(5) 31 .
C10 C9 C10 C11 -69(3) 24 .
C8 C9 C10 C11 57(3) 24 .
C8 C9 C10 C11 -1(5) . .
C5 C9 C10 C11 -179(3) 31 .
C11 C9 C10 C11 16(5) 31 .
C11 C9 C10 C11 56(4) 18 .
C6 C9 C10 C10 124(5) 31 24
C7 C9 C10 C10 23(3) 18 24
C7 C9 C10 C10 126(5) 31 24
C8 C9 C10 C10 126.7(14) 24 24
C8 C9 C10 C10 68(2) . 24
C5 C9 C10 C10 -110(3) 31 24
C11 C9 C10 C10 85(2) 31 24
C11 C9 C10 C10 125.3(16) 18 24
C6 C9 C10 C8 39(5) 31 31
C7 C9 C10 C8 -63(3) 18 31
C7 C9 C10 C8 40(4) 31 31
C10 C9 C10 C8 -86(3) 24 31
C8 C9 C10 C8 41(2) 24 31
C8 C9 C10 C8 -18(5) . 31
C5 C9 C10 C8 164(3) 31 31
C11 C9 C10 C8 -1(4) 31 31
C11 C9 C10 C8 39(3) 18 31
C6 C9 C10 C7 102(6) 31 18
C7 C9 C10 C7 103(7) 31 18
C10 C9 C10 C7 -23(3) 24 18
C8 C9 C10 C7 104(3) 24 18
C8 C9 C10 C7 45(3) . 18
C5 C9 C10 C7 -132(4) 31 18
C11 C9 C10 C7 62(3) 31 18
C11 C9 C10 C7 103(3) 18 18
C7 C9 C10 C6 -102(6) 18 31
C7 C9 C10 C6 2(4) 31 31
C10 C9 C10 C6 -124(5) 24 31
C8 C9 C10 C6 2(5) 24 31
C8 C9 C10 C6 -56(5) . 31
C5 C9 C10 C6 126(6) 31 31
C11 C9 C10 C6 -39(4) 31 31
C11 C9 C10 C6 1(4) 18 31
C6 C9 C10 C8 -2(5) 31 24
C7 C9 C10 C8 -104(3) 18 24
C7 C9 C10 C8 -1(4) 31 24
C10 C9 C10 C8 -126.7(14) 24 24
C8 C9 C10 C8 -59(3) . 24
C5 C9 C10 C8 123(2) 31 24
C11 C9 C10 C8 -42(2) 31 24
C11 C9 C10 C8 -1.4(17) 18 24
C6 C9 C10 C11 90(5) 31 24
C7 C9 C10 C11 -12(3) 18 24
C7 C9 C10 C11 91(5) 31 24
C10 C9 C10 C11 -34.7(16) 24 24
C8 C9 C10 C11 92.0(13) 24 24
C8 C9 C10 C11 33(3) . 24
C5 C9 C10 C11 -145(2) 31 24
C11 C9 C10 C11 50(3) 31 24
C11 C9 C10 C11 91(2) 18 24
C9 C6 C11 C8 3(4) 31 31
C8 C6 C11 C8 109(7) 18 31
C11 C6 C11 C8 130(5) 24 31
C7 C6 C11 C8 4(5) 24 31
C7 C6 C11 C8 62(6) . 31
C5 C6 C11 C8 -99(5) . 31
C10 C6 C11 C8 46(5) 31 31
C10 C6 C11 C8 4(5) 18 31
C9 C6 C11 N1 114(5) 31 .
C8 C6 C11 N1 -140(4) 18 .
C8 C6 C11 N1 111(6) 31 .
C11 C6 C11 N1 -119(2) 24 .
C7 C6 C11 N1 115(3) 24 .
C7 C6 C11 N1 173(2) . .
C5 C6 C11 N1 12(5) . .
C10 C6 C11 N1 157(4) 31 .
C10 C6 C11 N1 115(2) 18 .
C9 C6 C11 C11 -127(5) 31 24
C8 C6 C11 C11 -22(3) 18 24
C8 C6 C11 C11 -130(5) 31 24
C7 C6 C11 C11 -126.5(12) 24 24
C7 C6 C11 C11 -68.2(15) . 24
C5 C6 C11 C11 130(4) . 24
C10 C6 C11 C11 -84(2) 31 24
C10 C6 C11 C11 -126.2(14) 18 24
C9 C6 C11 C10 -57(6) 31 .
C8 C6 C11 C10 49(4) 18 .
C8 C6 C11 C10 -60(5) 31 .
C11 C6 C11 C10 71(3) 24 .
C7 C6 C11 C10 -56(3) 24 .
C7 C6 C11 C10 2(4) . .
C5 C6 C11 C10 -159(3) . .
C10 C6 C11 C10 -14(5) 31 .
C10 C6 C11 C10 -56(3) 18 .
C9 C6 C11 C7 -41(5) 31 31
C8 C6 C11 C7 65(3) 18 31
C8 C6 C11 C7 -44(4) 31 31
C11 C6 C11 C7 86(2) 24 31
C7 C6 C11 C7 -40.3(19) 24 31
C7 C6 C11 C7 18(3) . 31
C5 C6 C11 C7 -143(3) . 31
C10 C6 C11 C7 2(3) 31 31
C10 C6 C11 C7 -40(3) 18 31
C9 C6 C11 C8 -106(7) 31 18
C8 C6 C11 C8 -109(7) 31 18
C11 C6 C11 C8 22(3) 24 18
C7 C6 C11 C8 -105(3) 24 18
C7 C6 C11 C8 -47(3) . 18
C5 C6 C11 C8 152(5) . 18
C10 C6 C11 C8 -63(3) 31 18
C10 C6 C11 C8 -105(4) 18 18
C8 C6 C11 C9 106(7) 18 31
C8 C6 C11 C9 -3(4) 31 31
C11 C6 C11 C9 127(5) 24 31
C7 C6 C11 C9 1(5) 24 31
C7 C6 C11 C9 59(5) . 31
C5 C6 C11 C9 -102(6) . 31
C10 C6 C11 C9 43(5) 31 31
C10 C6 C11 C9 1(4) 18 31
C9 C6 C11 C7 -1(5) 31 24
C8 C6 C11 C7 105(3) 18 24
C8 C6 C11 C7 -4(5) 31 24
C11 C6 C11 C7 126.5(12) 24 24
C7 C6 C11 C7 58(2) . 24
C5 C6 C11 C7 -103(4) . 24
C10 C6 C11 C7 42(2) 31 24
C10 C6 C11 C7 0.3(16) 18 24
C9 C6 C11 C10 -92(5) 31 24
C8 C6 C11 C10 13(3) 18 24
C8 C6 C11 C10 -95(5) 31 24
C11 C6 C11 C10 34.9(14) 24 24
C7 C6 C11 C10 -91.6(13) 24 24
C7 C6 C11 C10 -33(2) . 24
C5 C6 C11 C10 165(3) . 24
C10 C6 C11 C10 -50(3) 31 24
C10 C6 C11 C10 -91.3(19) 18 24
C7 C10 C11 C8 -2(4) 31 31
N2 C10 C11 C8 132(6) . 31
C9 C10 C11 C8 -40(5) . 31
C10 C10 C11 C8 -93(4) 24 31
C7 C10 C11 C8 -69(4) 18 31
C6 C10 C11 C8 -27(4) 31 31
C8 C10 C11 C8 -2(3) 24 31
C11 C10 C11 C8 -93(4) 24 31
C7 C10 C11 N1 -132(5) 31 .
N2 C10 C11 N1 2(3) . .
C9 C10 C11 N1 -171(4) . .
C10 C10 C11 N1 135.9(18) 24 .
C8 C10 C11 N1 -131(5) 31 .
C7 C10 C11 N1 161(3) 18 .
C6 C10 C11 N1 -158(3) 31 .
C8 C10 C11 N1 -133(3) 24 .
C11 C10 C11 N1 135.9(18) 24 .
C7 C10 C11 C11 92(4) 31 24
N2 C10 C11 C11 -134(3) . 24
C9 C10 C11 C11 53(3) . 24
C10 C10 C11 C11 0.000(17) 24 24
C8 C10 C11 C11 93(4) 31 24
C7 C10 C11 C11 25(2) 18 24
C6 C10 C11 C11 66(2) 31 24
C8 C10 C11 C11 91.0(16) 24 24
C7 C10 C11 C6 38(5) 31 .
N2 C10 C11 C6 171(4) . .
C9 C10 C11 C6 -1(5) . .
C10 C10 C11 C6 -54(3) 24 .
C8 C10 C11 C6 39(3) 31 .
C7 C10 C11 C6 -30(4) 18 .
C6 C10 C11 C6 12(4) 31 .
C8 C10 C11 C6 37(3) 24 .
C11 C10 C11 C6 -54(3) 24 .
N2 C10 C11 C7 134(6) . 31
C9 C10 C11 C7 -39(2) . 31
C10 C10 C11 C7 -92(4) 24 31
C8 C10 C11 C7 2(4) 31 31
C7 C10 C11 C7 -67(4) 18 31
C6 C10 C11 C7 -26(3) 31 31
C8 C10 C11 C7 -1(2) 24 31
C11 C10 C11 C7 -92(4) 24 31
C7 C10 C11 C8 67(4) 31 18
N2 C10 C11 C8 -159(4) . 18
C9 C10 C11 C8 28(4) . 18
C10 C10 C11 C8 -25(2) 24 18
C8 C10 C11 C8 68(4) 31 18
C7 C10 C11 C8 -0.3(16) 18 18
C6 C10 C11 C8 41(3) 31 18
C8 C10 C11 C8 66(2) 24 18
C11 C10 C11 C8 -25(2) 24 18
C7 C10 C11 C9 25(4) 31 31
N2 C10 C11 C9 159(3) . 31
C9 C10 C11 C9 -13(4) . 31
C10 C10 C11 C9 -66.7(18) 24 31
C8 C10 C11 C9 27(3) 31 31
C7 C10 C11 C9 -42(3) 18 31
C6 C10 C11 C9 -1(3) 31 31
C8 C10 C11 C9 24(2) 24 31
C11 C10 C11 C9 -66.7(19) 24 31
C7 C10 C11 C7 1(3) 31 24
N2 C10 C11 C7 135(3) . 24
C9 C10 C11 C7 -38(3) . 24
C10 C10 C11 C7 -90.9(13) 24 24
C8 C10 C11 C7 3(3) 31 24
C7 C10 C11 C7 -66(2) 18 24
C6 C10 C11 C7 -25(2) 31 24
C8 C10 C11 C7 0.1(15) 24 24
C11 C10 C11 C7 -90.9(13) 24 24
C7 C10 C11 C10 92(4) 31 24
N2 C10 C11 C10 -134(3) . 24
C9 C10 C11 C10 53(3) . 24
C8 C10 C11 C10 93(4) 31 24
C7 C10 C11 C10 25(2) 18 24
C6 C10 C11 C10 66(2) 31 24
C8 C10 C11 C10 91.0(16) 24 24
C11 C10 C11 C10 0.00(3) 24 24
C11 C11 N1 C8 -124(7) 24 31
C6 C11 N1 C8 -54(5) . 31
C10 C11 N1 C8 116(7) . 31
C7 C11 N1 C8 88(7) 31 31
C8 C11 N1 C8 -96(8) 18 31
C9 C11 N1 C8 -39(5) 31 31
C7 C11 N1 C8 -1(4) 24 31
C10 C11 N1 C8 175(10) 24 31
C8 C11 N1 Se1 -115(7) 31 .
C11 C11 N1 Se1 120(2) 24 .
C6 C11 N1 Se1 -169(3) . .
C10 C11 N1 Se1 0.7(19) . .
C7 C11 N1 Se1 -28(5) 31 .
C8 C11 N1 Se1 149(5) 18 .
C9 C11 N1 Se1 -155(3) 31 .
C7 C11 N1 Se1 -116(3) 24 .
C10 C11 N1 Se1 60(5) 24 .
N2 Se1 N1 C11 -2(3) . .
Se1 Se1 N1 C11 -152.2(18) 22_665 .
N2 Se1 N1 C8 -20(3) . 31
Se1 Se1 N1 C8 -170.4(15) 22_665 31
C9 C10 N2 C7 61(6) . 31
C11 C10 N2 C7 -111(8) . 31
C10 C10 N2 C7 136(9) 24 31
C8 C10 N2 C7 -86(8) 31 31
C7 C10 N2 C7 111(12) 18 31
C6 C10 N2 C7 44(6) 31 31
C8 C10 N2 C7 2(5) 24 31
C11 C10 N2 C7 -162(10) 24 31
C7 C10 N2 Se1 108(8) 31 .
C9 C10 N2 Se1 169(3) . .
C11 C10 N2 Se1 -3(4) . .
C10 C10 N2 Se1 -116(2) 24 .
C8 C10 N2 Se1 22(6) 31 .
C7 C10 N2 Se1 -141(7) 18 .
C6 C10 N2 Se1 152(4) 31 .
C8 C10 N2 Se1 111(4) 24 .
C11 C10 N2 Se1 -54(5) 24 .
N1 Se1 N2 C10 3(3) . .
Se1 Se1 N2 C10 165(2) 22_665 .
N1 Se1 N2 C7 19(3) . 31
Se1 Se1 N2 C7 -178.7(16) 22_665 31

loop_
_platon_squeeze_void_nr
_platon_squeeze_void_average_x
_platon_squeeze_void_average_y
_platon_squeeze_void_average_z
_platon_squeeze_void_volume
_platon_squeeze_void_count_electrons
_platon_squeeze_void_content
1 -0.056 -0.043 -0.002 6431 738 ' '
